data_4342640
loop_
_publ_author_name
'Werner, Julia'
'Rams, Micha\/l'
'Tomkowicz, Zbigniew'
'Run\<cevski, Tom\<ce'
'Dinnebier, Robert E.'
'Suckert, Stefan'
'N\"ather, Christian'

_publ_section_title
;
 Thermodynamically metastable thiocyanato coordination polymer that shows
 slow relaxations of the magnetization.
;
_journal_issue 6
_journal_name_full 'Inorganic chemistry'
_journal_page_first 2893
_journal_page_last 2901
_journal_paper_doi 10.1021/ic503029t
_journal_volume 54
_journal_year 2015
_chemical_formula_sum 'C16 H14 Co N4 O2 S2'
_chemical_formula_weight 417.36
_space_group_IT_number 2
_symmetry_cell_setting triclinic
_symmetry_Int_Tables_number 2
_symmetry_space_group_name_Hall '-P 1'
_symmetry_space_group_name_H-M 'P -1'
_cell_angle_alpha 76.7846(97)
_cell_angle_beta 87.540(15)
_cell_angle_gamma 73.483(17)
_cell_formula_units_Z 1
_cell_length_a 5.62803(64)
_cell_length_b 8.4717(14)
_cell_length_c 10.3170(19)
_cell_measurement_temperature 293(2)
_cell_volume 458.99(13)
_diffrn_ambient_temperature 293(2)
_diffrn_measurement_device_type 'Bruker D8 Advance'
_diffrn_radiation_probe x-ray
_diffrn_radiation_wavelength 1.540596
_exptl_crystal_density_diffrn 1.459
_pd_char_colour pink
_pd_proc_ls_prof_R_factor 0.1154
_pd_proc_ls_prof_wR_expected 0.1027
_pd_proc_ls_prof_wR_factor 0.0740
_refine_ls_goodness_of_fit_all 0.72
_refine_ls_R_I_factor 0.25
_cod_data_source_file ic503029t_si_002.cif
_cod_data_source_block 1D,
_cod_depositor_comments
;
The following automatic conversions were performed:

'_geom_bond_publ_flag' value 'N' changed to 'n' according to
/usr/data/users/saulius/crontab/automatic-downloads/rss-feeds/ACS/lib/dictionaries/cif_core.dic
dictionary named 'cif_core.dic' version 2.4.2 from 2011-04-26 (3
times).

'_geom_angle_publ_flag' value 'N' changed to 'n' according to
/usr/data/users/saulius/crontab/automatic-downloads/rss-feeds/ACS/lib/dictionaries/cif_core.dic
dictionary named 'cif_core.dic' version 2.4.2 from 2011-04-26 (3
times).

Automatic conversion script
Id: cif_fix_values 3086 2015-02-26 13:12:21Z robertas 

 Adding full bibliography for 4342640--4342641.cif.
;
_cod_original_cell_volume 458.988
_cod_original_formula_sum 'C16 H14 Co N4 O2 S2 '
_cod_database_code 4342640

loop_
_symmetry_equiv_pos_site_id
_symmetry_equiv_pos_as_xyz
1 -x,-y,-z
2 x,y,z

loop_
_atom_site_label
_atom_site_type_symbol
_atom_site_symmetry_multiplicity
_atom_site_fract_x
_atom_site_fract_y
_atom_site_fract_z
_atom_site_occupancy
_atom_site_U_iso_or_equiv
_atom_site_thermal_displace_type
C1 C 1 0.561(32) 0.858(38) 0.341(20) 1 0.025(80) Uiso
C2 C 1 0.503(43) 1.014(33) 0.254(25) 1 0.025(80) Uiso
C3 C 1 0.303(65) 1.057(23) 0.169(18) 1 0.025(80) Uiso
C4 C 1 0.164(29) 0.951(39) 0.170(16) 1 0.025(80) Uiso
C5 C 1 0.222(50) 0.798(28) 0.261(25) 1 0.025(80) Uiso
C6 C 1 0.245(39) 1.221(17) 0.074(19) 1 0.025(80) Uiso
C7 C 1 0.365(16) 1.345(12) 0.0850(92) 1 0.048(55) Uiso
N1 N 1 0.425(41) 0.752(11) 0.345(18) 1 0.025(80) Uiso
O1 O 1 0.092(14) 1.2496(91) -0.0122(64) 1 0.028(60) Uiso
Co1 Co 2 0.5 0.5 0.5 1 0.020(60) Uiso
C8 C 1 0.032(26) 0.588(14) 0.637(12) 1 0.030(70) Uiso
N2 N 1 -0.197(12) 0.5363(93) 0.6108(86) 1 0.030(70) Uiso
S1 S 1 0.2351(60) 0.6361(57) 0.6608(36) 1 0.030(70) Uiso
H1 H 1 0.721699 0.820739 0.40792 1 0.0375 Uiso
H2 H 1 0.613479 1.101 0.252841 1 0.0375 Uiso
H3 H 1 0.00833204 0.98565 0.100036 1 0.0375 Uiso
H4 H 1 0.106467 0.713228 0.266346 1 0.0375 Uiso
H5 H 1 0.564361 1.29407 0.0766471 1 0.072 Uiso
H6 H 1 0.296915 1.45728 0.00561463 1 0.072 Uiso
H7 H 1 0.325286 1.37826 0.181131 1 0.072 Uiso

loop_
_geom_angle_atom_site_label_1
_geom_angle_atom_site_label_2
_geom_angle_atom_site_label_3
_geom_angle
_geom_angle_publ_flag
S1 Co1 N1 92(4) n
N2 Co1 N1 99(6) n
Co1 N1 C1 124(15) n

loop_
_geom_bond_atom_site_label_1
_geom_bond_atom_site_label_2
_geom_bond_distance
_geom_bond_publ_flag
Co1 N1 2.30(14) n
Co1 N2 3.99(7) n
Co1 S1 2.447(39) n
